data_1520145
loop_
_publ_author_name
'Coles, Simon J.'
'Hursthouse, Michael B.'
'Horton, Peter N.'
'Tomkinson, N.'

_publ_section_title
;
 C22H25BF4N2O
;
_journal_name_full 'Crystal Structure Report Archive'
_journal_page_first 536
_journal_year 2008
_chemical_absolute_configuration unk
_chemical_formula_sum 'C22 H25 B F4 N2 O'
_chemical_formula_weight 420.25
_space_group_IT_number 19
_symmetry_cell_setting orthorhombic
_symmetry_space_group_name_Hall 'P 2ac 2ab'
_symmetry_space_group_name_H-M 'P 21 21 21'
_atom_sites_solution_hydrogens geom
_atom_sites_solution_primary direct
_atom_sites_solution_secondary difmap
_cell_angle_alpha 90.00
_cell_angle_beta 90.00
_cell_angle_gamma 90.00
_cell_formula_units_Z 4
_cell_length_a 9.7751(3)
_cell_length_b 12.8596(4)
_cell_length_c 16.8243(4)
_cell_measurement_reflns_used 12505
_cell_measurement_temperature 120(2)
_cell_measurement_theta_max 27.485
_cell_measurement_theta_min 2.910
_cell_volume 2114.88(11)
_computing_cell_refinement 'DENZO (Otwinowski & Minor, 1997) & COLLECT (Hooft, R.W.W., 1998)'
_computing_data_collection 'COLLECT (Hooft, R.W.W., 1998)'
_computing_data_reduction 'DENZO (Otwinowski & Minor, 1997) & COLLECT (Hooft, R.W.W., 1998)'
_computing_molecular_graphics 'ORTEP3 for Windows (Farrugia, 1997)'
_computing_publication_material 'WinGX (Farrugia, 1999)'
_computing_structure_refinement 'SHELXL-97 (Sheldrick, 1997b)'
_computing_structure_solution 'SHELXS-97 (Sheldrick, 1997a)'
_diffrn_ambient_temperature 120(2)
_diffrn_detector_area_resol_mean 9.091
_diffrn_measured_fraction_theta_full 0.997
_diffrn_measured_fraction_theta_max 0.997
_diffrn_measurement_device_type 'Bruker-Nonius Roper CCD camera on \k-goniostat'
_diffrn_measurement_method '\f & \w scans'
_diffrn_radiation_monochromator graphite
_diffrn_radiation_source 'Bruker-Nonius FR591 rotating anode'
_diffrn_radiation_type MoK\a
_diffrn_radiation_wavelength 0.71073
_diffrn_reflns_av_R_equivalents 0.0552
_diffrn_reflns_av_sigmaI/netI 0.0381
_diffrn_reflns_limit_h_max 12
_diffrn_reflns_limit_h_min -11
_diffrn_reflns_limit_k_max 16
_diffrn_reflns_limit_k_min -16
_diffrn_reflns_limit_l_max 21
_diffrn_reflns_limit_l_min -21
_diffrn_reflns_number 18778
_diffrn_reflns_theta_full 27.48
_diffrn_reflns_theta_max 27.48
_diffrn_reflns_theta_min 3.17
_exptl_absorpt_coefficient_mu 0.105
_exptl_absorpt_correction_T_max 0.9824
_exptl_absorpt_correction_T_min 0.9713
_exptl_absorpt_correction_type multi-scan
_exptl_absorpt_process_details 'SADABS 2007/2 (Sheldrick, G.M., 2007)'
_exptl_crystal_colour Colourless
_exptl_crystal_density_diffrn 1.320
_exptl_crystal_density_method 'not measured'
_exptl_crystal_description 'Cut Block'
_exptl_crystal_F_000 880
_exptl_crystal_size_max 0.28
_exptl_crystal_size_mid 0.24
_exptl_crystal_size_min 0.17
_refine_diff_density_max 0.182
_refine_diff_density_min -0.205
_refine_diff_density_rms 0.044
_refine_ls_abs_structure_details 'Flack H D (1983), Acta Cryst. A39, 876-881'
_refine_ls_extinction_method none
_refine_ls_goodness_of_fit_ref 1.049
_refine_ls_hydrogen_treatment constr
_refine_ls_matrix_type full
_refine_ls_number_parameters 344
_refine_ls_number_reflns 2740
_refine_ls_number_restraints 419
_refine_ls_restrained_S_all 1.010
_refine_ls_R_factor_all 0.0557
_refine_ls_R_factor_gt 0.0418
_refine_ls_shift/su_max 0.016
_refine_ls_shift/su_mean 0.001
_refine_ls_structure_factor_coef Fsqd
_refine_ls_weighting_details 'calc w=1/[\s^2^(Fo^2^)+(0.0511P)^2^+0.5286P] where P=(Fo^2^+2Fc^2^)/3'
_refine_ls_weighting_scheme calc
_refine_ls_wR_factor_gt 0.0950
_refine_ls_wR_factor_ref 0.1029
_reflns_number_gt 2295
_reflns_number_total 2740
_reflns_threshold_expression >2sigma(I)
_cod_data_source_file eCrystal-536.cif
_cod_data_source_block 2008src0076
_cod_depositor_comments
;
Citation :
Coles, Simon J. and Hursthouse, Michael B. and Horton, Peter N. and 
Tomkinson, N (2008) 
University of Southampton, Crystal Structure Report Archive. 
(doi:10.5258/ecrystals/536)

More at:
http://ecrystals.chem.soton.ac.uk/536/
;
_cod_original_sg_symbol_H-M P2(1)2(1)2(1)
_cod_database_code 1520145

loop_
_symmetry_equiv_pos_as_xyz
'x, y, z'
'-x+1/2, -y, z+1/2'
'-x, y+1/2, -z+1/2'
'x+1/2, -y+1/2, -z'

loop_
_atom_site_label
_atom_site_type_symbol
_atom_site_fract_x
_atom_site_fract_y
_atom_site_fract_z
_atom_site_U_iso_or_equiv
_atom_site_adp_type
_atom_site_occupancy
_atom_site_symmetry_multiplicity
_atom_site_calc_flag
_atom_site_refinement_flags
_atom_site_disorder_assembly
_atom_site_disorder_group
C1 C 0.3298(3) 0.81886(17) 0.95671(12) 0.0230(5) Uani 1 1 d . . .
C2 C 0.4779(2) 0.82090(17) 0.93061(12) 0.0224(5) Uani 1 1 d . . .
H2 H 0.5181 0.7495 0.9339 0.027 Uiso 1 1 calc R . .
C3 C 0.3222(2) 0.88416(17) 0.82470(12) 0.0211(5) Uani 1 1 d . . .
C4 C 0.2716(3) 0.81714(19) 0.75586(14) 0.0282(5) Uani 1 1 d . . .
H4A H 0.2960 0.7443 0.7656 0.042 Uiso 1 1 calc R . .
H4B H 0.3144 0.8406 0.7063 0.042 Uiso 1 1 calc R . .
H4C H 0.1720 0.8234 0.7514 0.042 Uiso 1 1 calc R . .
C5 C 0.3134(3) 0.99962(17) 0.80493(14) 0.0248(5) Uani 1 1 d . . .
H5A H 0.2202 1.0165 0.7877 0.037 Uiso 1 1 calc R . .
H5B H 0.3779 1.0160 0.7621 0.037 Uiso 1 1 calc R . .
H5C H 0.3363 1.0406 0.8522 0.037 Uiso 1 1 calc R . .
C6 C 0.1059(3) 0.8791(2) 0.90953(15) 0.0324(6) Uani 1 1 d . . .
H6A H 0.0812 0.8678 0.9653 0.049 Uiso 1 1 calc R . .
H6B H 0.0522 0.8322 0.8758 0.049 Uiso 1 1 calc R . .
H6C H 0.0864 0.9513 0.8949 0.049 Uiso 1 1 calc R . .
C7 C 0.5619(2) 0.89723(18) 0.98186(13) 0.0269(5) Uani 1 1 d . . .
H7A H 0.5618 0.8722 1.0375 0.032 Uiso 1 1 calc R . .
H7B H 0.6578 0.8968 0.9630 0.032 Uiso 1 1 calc R . .
C8 C 0.5096(2) 1.00771(18) 0.98034(13) 0.0245(5) Uani 1 1 d . . .
C9 C 0.5769(3) 1.0829(2) 0.93589(15) 0.0335(6) Uani 1 1 d . . .
H9 H 0.6595 1.0656 0.9093 0.040 Uiso 1 1 calc R . .
C10 C 0.5249(3) 1.1834(2) 0.92978(16) 0.0398(7) Uani 1 1 d . . .
H10 H 0.5726 1.2340 0.8994 0.048 Uiso 1 1 calc R . .
C11 C 0.4044(3) 1.2099(2) 0.96764(14) 0.0384(7) Uani 1 1 d . . .
H11 H 0.3678 1.2779 0.9623 0.046 Uiso 1 1 calc R . .
C12 C 0.3377(3) 1.13630(19) 1.01342(14) 0.0338(6) Uani 1 1 d . . .
H12 H 0.2555 1.1543 1.0403 0.041 Uiso 1 1 calc R . .
C13 C 0.3900(3) 1.03618(18) 1.02038(14) 0.0265(5) Uani 1 1 d . . .
H13 H 0.3441 0.9866 1.0527 0.032 Uiso 1 1 calc R . .
C14 C 0.5611(2) 0.84369(16) 0.79304(12) 0.0216(5) Uani 1 1 d . . .
H14 H 0.5428 0.8714 0.7418 0.026 Uiso 1 1 calc R . .
C15 C 0.6901(2) 0.79516(17) 0.80470(13) 0.0222(5) Uani 1 1 d . . .
H15 H 0.7200 0.7744 0.8560 0.027 Uiso 1 1 calc R . .
C16 C 0.7685(2) 0.77978(17) 0.73943(13) 0.0223(5) Uani 1 1 d . . .
H16 H 0.7417 0.8154 0.6925 0.027 Uiso 1 1 calc R . .
C17 C 0.8893(2) 0.71445(17) 0.73371(13) 0.0213(5) Uani 1 1 d . . .
C18 C 0.9398(2) 0.65744(17) 0.79826(13) 0.0242(5) Uani 1 1 d . . .
H18 H 0.9003 0.6662 0.8494 0.029 Uiso 1 1 calc R . .
C19 C 1.0472(3) 0.58812(18) 0.78783(14) 0.0271(5) Uani 1 1 d . . .
H19 H 1.0809 0.5494 0.8317 0.032 Uiso 1 1 calc R . .
C20 C 1.1056(3) 0.57548(18) 0.71285(14) 0.0288(5) Uani 1 1 d . . .
H20 H 1.1788 0.5278 0.7057 0.035 Uiso 1 1 calc R . .
C21 C 1.0572(3) 0.63237(19) 0.64862(14) 0.0282(5) Uani 1 1 d . . .
H21 H 1.0974 0.6235 0.5976 0.034 Uiso 1 1 calc R . .
C22 C 0.9506(2) 0.70209(18) 0.65868(13) 0.0251(5) Uani 1 1 d . . .
H22 H 0.9188 0.7417 0.6147 0.030 Uiso 1 1 calc R . .
N1 N 0.2518(2) 0.85786(14) 0.89850(11) 0.0227(4) Uani 1 1 d . . .
N2 N 0.4660(2) 0.85340(14) 0.84653(10) 0.0200(4) Uani 1 1 d . . .
O1 O 0.29102(18) 0.79039(12) 1.02258(9) 0.0295(4) Uani 1 1 d . . .
B1 B 0.5814(6) 1.0149(5) 0.6053(4) 0.0343(9) Uani 0.669(4) 1 d PDU A 1
F1 F 0.4724(7) 0.9466(5) 0.6179(6) 0.0504(10) Uani 0.669(4) 1 d PDU A 1
F2 F 0.6043(7) 1.0282(9) 0.5260(3) 0.0681(18) Uani 0.669(4) 1 d PDU A 1
F3 F 0.6946(6) 0.9696(5) 0.6410(5) 0.0671(17) Uani 0.669(4) 1 d PDU A 1
F4 F 0.5566(9) 1.1065(3) 0.6429(4) 0.0892(16) Uani 0.669(4) 1 d PDU A 1
B11 B 0.5976(18) 1.0119(12) 0.6153(9) 0.0343(9) Uani 0.156(7) 1 d PDU B 2
F11 F 0.491(3) 0.9420(19) 0.6155(16) 0.0504(10) Uani 0.156(7) 1 d PDU B 2
F12 F 0.590(2) 1.0786(13) 0.5530(12) 0.074(5) Uani 0.156(7) 1 d PDU B 2
F13 F 0.718(2) 0.9585(15) 0.6035(11) 0.047(4) Uani 0.156(7) 1 d PDU B 2
F14 F 0.6010(17) 1.0652(16) 0.6855(11) 0.062(5) Uani 0.156(7) 1 d PDU B 2
B21 B 0.5625(17) 1.0141(12) 0.6098(10) 0.0343(9) Uani 0.175(7) 1 d PDU C 3
F21 F 0.490(2) 0.9218(12) 0.6152(19) 0.0504(10) Uani 0.175(7) 1 d PDU C 3
F22 F 0.627(2) 1.019(3) 0.5381(11) 0.079(6) Uani 0.175(7) 1 d PDU C 3
F23 F 0.657(2) 1.0163(15) 0.6704(12) 0.074(5) Uani 0.175(7) 1 d PDU C 3
F24 F 0.470(2) 1.0932(10) 0.6187(9) 0.065(5) Uani 0.175(7) 1 d PDU C 3

loop_
_atom_site_aniso_label
_atom_site_aniso_U_11
_atom_site_aniso_U_22
_atom_site_aniso_U_33
_atom_site_aniso_U_23
_atom_site_aniso_U_13
_atom_site_aniso_U_12
C1 0.0278(13) 0.0191(10) 0.0222(11) -0.0012(9) 0.0004(10) -0.0019(10)
C2 0.0292(13) 0.0218(10) 0.0163(9) 0.0028(8) 0.0023(9) 0.0054(10)
C3 0.0187(11) 0.0219(11) 0.0225(10) 0.0007(9) 0.0008(9) 0.0020(9)
C4 0.0263(13) 0.0309(12) 0.0274(11) -0.0059(10) -0.0016(10) -0.0002(10)
C5 0.0255(12) 0.0229(10) 0.0260(10) 0.0026(9) -0.0021(10) 0.0037(10)
C6 0.0208(13) 0.0384(14) 0.0379(13) 0.0015(12) 0.0050(11) 0.0005(11)
C7 0.0219(12) 0.0350(12) 0.0237(10) -0.0023(10) -0.0016(10) 0.0055(10)
C8 0.0249(12) 0.0284(11) 0.0201(10) -0.0023(9) -0.0036(9) -0.0026(10)
C9 0.0274(14) 0.0425(14) 0.0306(12) -0.0009(11) 0.0008(11) -0.0130(12)
C10 0.0540(18) 0.0332(13) 0.0322(12) 0.0040(11) -0.0082(13) -0.0233(14)
C11 0.062(2) 0.0232(12) 0.0297(13) -0.0036(11) -0.0130(13) -0.0029(13)
C12 0.0419(16) 0.0300(13) 0.0295(12) -0.0062(11) -0.0005(12) 0.0047(12)
C13 0.0307(13) 0.0247(11) 0.0243(11) 0.0002(10) 0.0034(10) -0.0009(10)
C14 0.0262(12) 0.0195(10) 0.0192(10) 0.0007(8) 0.0009(9) 0.0004(9)
C15 0.0216(12) 0.0238(11) 0.0213(10) 0.0004(9) -0.0008(9) 0.0023(10)
C16 0.0209(12) 0.0217(10) 0.0242(11) 0.0005(9) -0.0023(9) -0.0011(9)
C17 0.0186(11) 0.0206(10) 0.0248(11) -0.0010(9) 0.0015(9) -0.0027(9)
C18 0.0226(12) 0.0276(11) 0.0225(10) 0.0000(9) 0.0009(10) 0.0003(10)
C19 0.0252(12) 0.0290(11) 0.0270(11) 0.0024(10) -0.0028(10) 0.0039(10)
C20 0.0216(12) 0.0262(11) 0.0385(13) -0.0028(10) 0.0029(11) 0.0031(10)
C21 0.0251(13) 0.0307(12) 0.0288(11) -0.0028(10) 0.0053(10) -0.0004(11)
C22 0.0237(12) 0.0290(12) 0.0227(10) 0.0009(9) 0.0015(10) -0.0008(10)
N1 0.0214(10) 0.0220(9) 0.0246(9) 0.0007(8) 0.0034(8) 0.0014(8)
N2 0.0213(10) 0.0193(8) 0.0195(8) 0.0004(7) 0.0011(7) 0.0044(8)
O1 0.0373(10) 0.0281(8) 0.0232(8) 0.0033(7) 0.0065(7) -0.0045(8)
B1 0.038(2) 0.0306(15) 0.0340(17) 0.0112(14) -0.0101(17) -0.0060(15)
F1 0.051(2) 0.0502(19) 0.0497(11) -0.0011(19) 0.0042(16) -0.0153(19)
F2 0.038(2) 0.122(5) 0.044(2) 0.034(3) -0.0032(18) -0.004(3)
F3 0.058(3) 0.049(3) 0.095(4) 0.035(3) -0.041(3) -0.007(2)
F4 0.128(5) 0.0285(17) 0.111(4) -0.008(2) -0.001(3) 0.002(3)
B11 0.038(2) 0.0306(15) 0.0340(17) 0.0112(14) -0.0101(17) -0.0060(15)
F11 0.051(2) 0.0502(19) 0.0497(11) -0.0011(19) 0.0042(16) -0.0153(19)
F12 0.094(10) 0.054(8) 0.073(9) 0.045(7) 0.008(9) 0.006(8)
F13 0.040(6) 0.043(7) 0.058(9) 0.001(7) 0.012(7) 0.005(5)
F14 0.048(9) 0.057(10) 0.080(9) -0.042(8) 0.010(7) -0.016(7)
B21 0.038(2) 0.0306(15) 0.0340(17) 0.0112(14) -0.0101(17) -0.0060(15)
F21 0.051(2) 0.0502(19) 0.0497(11) -0.0011(19) 0.0042(16) -0.0153(19)
F22 0.048(11) 0.123(13) 0.066(10) 0.025(11) 0.029(9) -0.018(9)
F23 0.074(10) 0.056(10) 0.093(10) 0.018(8) -0.042(8) -0.004(8)
F24 0.114(11) 0.030(6) 0.052(7) 0.021(5) 0.014(7) 0.043(7)

loop_
_atom_type_symbol
_atom_type_description
_atom_type_scat_dispersion_real
_atom_type_scat_dispersion_imag
_atom_type_scat_source
C C 0.0033 0.0000 'International Tables Vol C Tables 4.2.6.8 and 6.1.1.4'
H H 0.0000 0.0000 'International Tables Vol C Tables 4.2.6.8 and 6.1.1.4'
B B 0.0013 0.0000 'International Tables Vol C Tables 4.2.6.8 and 6.1.1.4'
N N 0.0061 0.0000 'International Tables Vol C Tables 4.2.6.8 and 6.1.1.4'
O O 0.0106 0.0000 'International Tables Vol C Tables 4.2.6.8 and 6.1.1.4'
F F 0.0171 0.0000 'International Tables Vol C Tables 4.2.6.8 and 6.1.1.4'

loop_
_geom_angle_atom_site_label_1
_geom_angle_atom_site_label_2
_geom_angle_atom_site_label_3
_geom_angle
_geom_angle_site_symmetry_1
_geom_angle_site_symmetry_3
O1 C1 N1 126.6(2) . .
O1 C1 C2 124.2(2) . .
N1 C1 C2 109.02(18) . .
N2 C2 C1 101.94(18) . .
N2 C2 C7 113.36(19) . .
C1 C2 C7 110.98(18) . .
N2 C2 H2 110.1 . .
C1 C2 H2 110.1 . .
C7 C2 H2 110.1 . .
N1 C3 N2 99.88(16) . .
N1 C3 C5 112.62(19) . .
N2 C3 C5 111.24(19) . .
N1 C3 C4 111.22(19) . .
N2 C3 C4 109.84(19) . .
C5 C3 C4 111.47(19) . .
C3 C4 H4A 109.5 . .
C3 C4 H4B 109.5 . .
H4A C4 H4B 109.5 . .
C3 C4 H4C 109.5 . .
H4A C4 H4C 109.5 . .
H4B C4 H4C 109.5 . .
C3 C5 H5A 109.5 . .
C3 C5 H5B 109.5 . .
H5A C5 H5B 109.5 . .
C3 C5 H5C 109.5 . .
H5A C5 H5C 109.5 . .
H5B C5 H5C 109.5 . .
N1 C6 H6A 109.5 . .
N1 C6 H6B 109.5 . .
H6A C6 H6B 109.5 . .
N1 C6 H6C 109.5 . .
H6A C6 H6C 109.5 . .
H6B C6 H6C 109.5 . .
C8 C7 C2 114.12(19) . .
C8 C7 H7A 108.7 . .
C2 C7 H7A 108.7 . .
C8 C7 H7B 108.7 . .
C2 C7 H7B 108.7 . .
H7A C7 H7B 107.6 . .
C9 C8 C13 118.2(2) . .
C9 C8 C7 120.3(2) . .
C13 C8 C7 121.4(2) . .
C8 C9 C10 120.9(3) . .
C8 C9 H9 119.6 . .
C10 C9 H9 119.6 . .
C11 C10 C9 120.4(2) . .
C11 C10 H10 119.8 . .
C9 C10 H10 119.8 . .
C10 C11 C12 119.3(2) . .
C10 C11 H11 120.3 . .
C12 C11 H11 120.3 . .
C11 C12 C13 120.4(3) . .
C11 C12 H12 119.8 . .
C13 C12 H12 119.8 . .
C12 C13 C8 120.6(2) . .
C12 C13 H13 119.7 . .
C8 C13 H13 119.7 . .
N2 C14 C15 125.6(2) . .
N2 C14 H14 117.2 . .
C15 C14 H14 117.2 . .
C16 C15 C14 117.1(2) . .
C16 C15 H15 121.5 . .
C14 C15 H15 121.5 . .
C15 C16 C17 126.8(2) . .
C15 C16 H16 116.6 . .
C17 C16 H16 116.6 . .
C18 C17 C22 119.1(2) . .
C18 C17 C16 122.6(2) . .
C22 C17 C16 118.1(2) . .
C19 C18 C17 120.3(2) . .
C19 C18 H18 119.8 . .
C17 C18 H18 119.8 . .
C18 C19 C20 119.9(2) . .
C18 C19 H19 120.0 . .
C20 C19 H19 120.0 . .
C21 C20 C19 120.2(2) . .
C21 C20 H20 119.9 . .
C19 C20 H20 119.9 . .
C22 C21 C20 120.2(2) . .
C22 C21 H21 119.9 . .
C20 C21 H21 119.9 . .
C21 C22 C17 120.2(2) . .
C21 C22 H22 119.9 . .
C17 C22 H22 119.9 . .
C1 N1 C3 116.17(19) . .
C1 N1 C6 122.1(2) . .
C3 N1 C6 121.6(2) . .
C14 N2 C2 125.3(2) . .
C14 N2 C3 121.60(18) . .
C2 N2 C3 112.41(17) . .
F4 B1 F2 112.1(5) . .
F4 B1 F3 107.7(5) . .
F2 B1 F3 110.2(5) . .
F4 B1 F1 109.8(5) . .
F2 B1 F1 110.7(5) . .
F3 B1 F1 106.2(4) . .
F12 B11 F14 110.6(11) . .
F12 B11 F11 111.8(12) . .
F14 B11 F11 110.1(11) . .
F12 B11 F13 104.6(14) . .
F14 B11 F13 110.7(11) . .
F11 B11 F13 108.8(11) . .
F22 B21 F24 111.7(11) . .
F22 B21 F23 110.0(11) . .
F24 B21 F23 110.3(10) . .
F22 B21 F21 109.6(11) . .
F24 B21 F21 106.9(10) . .
F23 B21 F21 108.3(11) . .

loop_
_geom_bond_atom_site_label_1
_geom_bond_atom_site_label_2
_geom_bond_distance
_geom_bond_site_symmetry_2
C1 O1 1.227(3) .
C1 N1 1.338(3) .
C1 C2 1.513(3) .
C2 N2 1.480(3) .
C2 C7 1.543(3) .
C2 H2 1.0000 .
C3 N1 1.459(3) .
C3 N2 1.505(3) .
C3 C5 1.524(3) .
C3 C4 1.526(3) .
C4 H4A 0.9800 .
C4 H4B 0.9800 .
C4 H4C 0.9800 .
C5 H5A 0.9800 .
C5 H5B 0.9800 .
C5 H5C 0.9800 .
C6 N1 1.465(3) .
C6 H6A 0.9800 .
C6 H6B 0.9800 .
C6 H6C 0.9800 .
C7 C8 1.510(3) .
C7 H7A 0.9900 .
C7 H7B 0.9900 .
C8 C9 1.389(3) .
C8 C13 1.398(3) .
C9 C10 1.391(4) .
C9 H9 0.9500 .
C10 C11 1.382(4) .
C10 H10 0.9500 .
C11 C12 1.384(4) .
C11 H11 0.9500 .
C12 C13 1.390(3) .
C12 H12 0.9500 .
C13 H13 0.9500 .
C14 N2 1.300(3) .
C14 C15 1.420(3) .
C14 H14 0.9500 .
C15 C16 1.354(3) .
C15 H15 0.9500 .
C16 C17 1.452(3) .
C16 H16 0.9500 .
C17 C18 1.400(3) .
C17 C22 1.406(3) .
C18 C19 1.389(3) .
C18 H18 0.9500 .
C19 C20 1.394(3) .
C19 H19 0.9500 .
C20 C21 1.388(4) .
C20 H20 0.9500 .
C21 C22 1.385(3) .
C21 H21 0.9500 .
C22 H22 0.9500 .
B1 F4 1.359(6) .
B1 F2 1.363(5) .
B1 F3 1.388(6) .
B1 F1 1.397(5) .
B11 F12 1.357(11) .
B11 F14 1.366(10) .
B11 F11 1.377(10) .
B11 F13 1.378(11) .
B21 F22 1.363(10) .
B21 F24 1.367(10) .
B21 F23 1.377(10) .
B21 F21 1.387(10) .
